data_7200038
loop_
_publ_author_name
'Kendrick, John'
'Gourlay, Matthew D.'
'Neumann, Marcus A.'
'Leusen, Frank J. J.'

_publ_section_title
;
 Predicting spontaneous racemate resolution using recent developments in
 crystal structure prediction
;
_journal_issue 11
_journal_name_full CrystEngComm
_journal_page_first 2391
_journal_page_last 2399
_journal_paper_doi 10.1039/b909038j
_journal_volume 11
_journal_year 2009
_space_group_IT_number 14
_symmetry_cell_setting monoclinic
_symmetry_Int_Tables_number 14
_symmetry_space_group_name_Hall '-P 2ybc'
_symmetry_space_group_name_H-M 'P 1 21/c 1'
_cell_angle_alpha 90.000000
_cell_angle_beta 133.525994
_cell_angle_gamma 90.000000
_cell_length_a 9.330252
_cell_length_b 13.596722
_cell_length_c 13.011309
_cell_volume 1196.806
_cod_data_source_file 24HTP_racemic.cif
_cod_data_source_block 24HTP_R_6
_cod_original_sg_symbol_H-M 'P 2_1/c'
_cod_struct_determination_method theoretical
_cod_database_code 7200038

loop_
_symmetry_equiv_pos_site_id
_symmetry_equiv_pos_as_xyz
1 x,y,z
2 -x,y+1/2,-z+1/2
3 -x,-y,-z
4 x,-y+1/2,z+1/2

loop_
_atom_site_label
_atom_site_type_symbol
_atom_site_fract_x
_atom_site_fract_y
_atom_site_fract_z
C1 C 0.350923 0.302870 0.015732
C2 C 0.456279 0.390289 0.118541
C3 C 0.674227 0.357469 0.240174
N4 N 0.655980 0.248356 0.226104
C5 C 0.451109 0.211037 0.109830
O6 O 0.802432 0.192648 0.323707
C7 C 0.449327 0.123430 0.035829
C8 C 0.366044 0.181809 0.173168
C9 C 0.808505 0.393732 0.219763
C10 C 0.857792 0.334824 0.159515
H11 H 0.802988 0.259651 0.128275
C12 C 0.976100 0.369825 0.138400
H13 H 1.009771 0.323677 0.088997
C14 C 1.050349 0.465936 0.178238
O15 O 1.171511 0.496095 0.161190
C16 C 1.000087 0.526305 0.236859
H17 H 1.055160 0.601481 0.266852
C18 C 0.880670 0.490307 0.256450
H19 H 0.843454 0.539398 0.301263
C20 C 0.756099 0.384956 0.386803
H21 H 0.191645 0.302628 -0.047870
H22 H 0.372066 0.304125 -0.057559
H23 H 0.445652 0.457114 0.066657
H24 H 0.389723 0.407008 0.160502
H25 H 0.525469 0.059613 0.106219
H26 H 0.295924 0.102436 -0.055695
H27 H 0.519542 0.142243 -0.002922
H28 H 0.460947 0.126703 0.256943
H29 H 0.352745 0.245399 0.218008
H30 H 0.218147 0.150500 0.088921
H31 H 1.191658 0.568966 0.174284
H32 H 0.902856 0.352678 0.470386
H33 H 0.767175 0.464808 0.400858
H34 H 0.657454 0.357630 0.398555
